data_4022309
loop_
_publ_author_name
'\'Elyse Bourque'
'Pierre Deslongchamps'
'Yves L. Dory'

_publ_section_title
;
 First Experimental and Theoretical Evidence of a Deactivating
 Enone Dienophile in the Transannular Diels-Alder Reaction
;
_journal_name_full 'Journal of Organic Chemistry'
_journal_page_first 2390
_journal_page_last 2397
_journal_paper_doi 10.1021/jo0265129
_journal_volume 68
_journal_year 2003
_chemical_formula_moiety 'C27 H40 O8'
_chemical_formula_sum 'C27 H40 O8'
_chemical_formula_weight 492.59
_space_group_IT_number 4
_symmetry_cell_setting monoclinic
_symmetry_space_group_name_Hall 'P 2yb'
_symmetry_space_group_name_H-M 'P 1 21 1'
_atom_sites_solution_hydrogens geom
_atom_sites_solution_primary direct
_atom_sites_solution_secondary difmap
_cell_angle_alpha 90.000(5)
_cell_angle_beta 96.130(5)
_cell_angle_gamma 90.000(5)
_cell_formula_units_Z 2
_cell_length_a 5.993(5)
_cell_length_b 19.071(5)
_cell_length_c 12.063(5)
_cell_measurement_temperature 293(2)
_cell_volume 1370.8(13)
_computing_cell_refinement 'CAD4 Express (Enraf Nonius, 1994)'
_computing_data_collection 'CAD4 Express (Enraf Nonius, 1994)'
_computing_data_reduction 'XCAD4 (Harms & Wocadlo, 1995)'
_computing_structure_refinement 'SHELXL-97 (Sheldrick, 1997)'
_computing_structure_solution 'SHELXS-97 (Sheldrick, 1997)'
_diffrn_ambient_temperature 293(2)
_diffrn_measured_fraction_theta_full 0.993
_diffrn_measured_fraction_theta_max 0.993
_diffrn_radiation_monochromator graphite
_diffrn_radiation_source 'fine-focus sealed tube'
_diffrn_radiation_type CuK\a
_diffrn_radiation_wavelength 1.54184
_diffrn_reflns_av_R_equivalents 0.0442
_diffrn_reflns_av_sigmaI/netI 0.0783
_diffrn_reflns_limit_h_max 7
_diffrn_reflns_limit_h_min -6
_diffrn_reflns_limit_k_max 22
_diffrn_reflns_limit_k_min 0
_diffrn_reflns_limit_l_max 14
_diffrn_reflns_limit_l_min 0
_diffrn_reflns_number 2498
_diffrn_reflns_theta_full 65.03
_diffrn_reflns_theta_max 65.03
_diffrn_reflns_theta_min 3.69
_exptl_absorpt_coefficient_mu 0.713
_exptl_absorpt_correction_type none
_exptl_crystal_colour colorless
_exptl_crystal_density_diffrn 1.193
_exptl_crystal_density_method 'not measured'
_exptl_crystal_description plate
_exptl_crystal_F_000 532
_exptl_crystal_size_max 0.4
_exptl_crystal_size_mid 0.2
_exptl_crystal_size_min 0.02
_refine_diff_density_max 0.306
_refine_diff_density_min -0.241
_refine_diff_density_rms 0.064
_refine_ls_abs_structure_details 'Flack H D (1983), Acta Cryst. A39, 876-881'
_refine_ls_abs_structure_Flack 0.2(8)
_refine_ls_extinction_method none
_refine_ls_goodness_of_fit_ref 1.005
_refine_ls_hydrogen_treatment mixed
_refine_ls_matrix_type full
_refine_ls_number_parameters 316
_refine_ls_number_reflns 2388
_refine_ls_number_restraints 1
_refine_ls_restrained_S_all 1.005
_refine_ls_R_factor_all 0.1384
_refine_ls_R_factor_gt 0.0816
_refine_ls_shift/su_max 0.018
_refine_ls_shift/su_mean 0.003
_refine_ls_structure_factor_coef Fsqd
_refine_ls_weighting_details 'calc w=1/[\s^2^(Fo^2^)+(0.1319P)^2^+0.8950P] where P=(Fo^2^+2Fc^2^)/3'
_refine_ls_weighting_scheme calc
_refine_ls_wR_factor_gt 0.2042
_refine_ls_wR_factor_ref 0.2542
_reflns_number_gt 1401
_reflns_number_total 2388
_reflns_threshold_expression >2sigma(I)
_cod_data_source_file jo0265129si20030204_031629_1.cif
_cod_data_source_block 1
_cod_original_sg_symbol_H-M 'P 21'
_cod_database_code 4022309

loop_
_symmetry_equiv_pos_as_xyz
'x, y, z'
'-x, y+1/2, -z'

loop_
_atom_site_label
_atom_site_type_symbol
_atom_site_fract_x
_atom_site_fract_y
_atom_site_fract_z
_atom_site_U_iso_or_equiv
_atom_site_adp_type
_atom_site_occupancy
_atom_site_symmetry_multiplicity
_atom_site_calc_flag
_atom_site_refinement_flags
O1 O 0.7944(13) 0.4629(5) 0.3077(7) 0.087(3) Uani 1 1 d .
O2 O 1.1262(11) 0.4723(4) 0.2406(6) 0.0596(18) Uani 1 1 d .
O3 O 0.4674(11) 0.3790(4) 0.1115(6) 0.071(2) Uani 1 1 d .
O4 O 1.2095(11) 0.3193(3) -0.3544(5) 0.0571(17) Uani 1 1 d .
O5 O 1.2151(14) 0.3402(5) -0.5458(6) 0.081(2) Uani 1 1 d .
O6 O 1.2158(11) 0.1500(3) -0.4411(6) 0.0581(18) Uani 1 1 d .
O7 O 1.5689(14) 0.1413(5) -0.4798(7) 0.085(3) Uani 1 1 d .
O8 O 0.8395(16) 0.1766(5) -0.1059(7) 0.094(3) Uani 1 1 d .
C1 C 0.8576(14) 0.3993(4) 0.1402(7) 0.0401(19) Uani 1 1 d .
H1 H 0.9621 0.4073 0.0842 0.048 Uiso 1 1 calc R
C2 C 0.6260(17) 0.4132(5) 0.0877(8) 0.050(2) Uani 1 1 d .
C3 C 0.5899(15) 0.4700(5) -0.0043(7) 0.047(2) Uani 1 1 d .
C4 C 0.7363(15) 0.4471(5) -0.0939(7) 0.047(2) Uani 1 1 d .
H4 H 0.8670 0.4726 -0.0994 0.056 Uiso 1 1 calc R
C5 C 0.6947(17) 0.3948(5) -0.1638(8) 0.052(2) Uani 1 1 d .
H5 H 0.5540 0.3738 -0.1684 0.063 Uiso 1 1 calc R
C6 C 0.8567(16) 0.3682(5) -0.2342(7) 0.050(2) Uani 1 1 d .
H6 H 0.9858 0.3947 -0.2384 0.060 Uiso 1 1 calc R
C7 C 0.8375(18) 0.3088(5) -0.2940(8) 0.055(2) Uani 1 1 d .
H7 H 0.6975 0.2872 -0.3013 0.067 Uiso 1 1 calc R
C8 C 1.0167(15) 0.2741(5) -0.3496(8) 0.048(2) Uani 1 1 d .
H8 H 0.9578 0.2598 -0.4251 0.058 Uiso 1 1 calc R
C9 C 1.1028(19) 0.2099(5) -0.2824(8) 0.057(3) Uani 1 1 d .
H9 H 0.9791 0.1761 -0.2849 0.068 Uiso 1 1 calc R
C10 C 1.1730(17) 0.2275(5) -0.1584(7) 0.054(2) Uani 1 1 d .
H10A H 1.2949 0.1967 -0.1302 0.065 Uiso 1 1 calc R
H10B H 1.2286 0.2753 -0.1530 0.065 Uiso 1 1 calc R
C11 C 0.981(2) 0.2199(6) -0.0851(9) 0.067(3) Uani 1 1 d .
C12 C 0.996(2) 0.2680(5) 0.0125(8) 0.066(3) Uani 1 1 d .
H12 H 1.1131 0.3004 0.0188 0.079 Uiso 1 1 calc R
C13 C 0.8562(16) 0.2687(5) 0.0920(7) 0.046(2) Uani 1 1 d .
C14 C 0.8900(18) 0.3238(5) 0.1838(7) 0.055(2) Uani 1 1 d .
H14A H 1.0403 0.3191 0.2217 0.065 Uiso 1 1 calc R
H14B H 0.7847 0.3150 0.2379 0.065 Uiso 1 1 calc R
C15 C 0.679(2) 0.5411(5) 0.0456(9) 0.068(3) Uani 1 1 d .
H15A H 0.5882 0.5558 0.1023 0.102 Uiso 1 1 calc R
H15B H 0.6719 0.5758 -0.0123 0.102 Uiso 1 1 calc R
H15C H 0.8316 0.5356 0.0776 0.102 Uiso 1 1 calc R
C16 C 0.3408(18) 0.4743(7) -0.0485(10) 0.077(3) Uani 1 1 d .
H16A H 0.2557 0.4892 0.0103 0.115 Uiso 1 1 calc R
H16B H 0.2892 0.4290 -0.0748 0.115 Uiso 1 1 calc R
H16C H 0.3213 0.5074 -0.1087 0.115 Uiso 1 1 calc R
C17 C 0.667(2) 0.2197(7) 0.0967(11) 0.093(4) Uani 1 1 d .
H17A H 0.5930 0.2295 0.1617 0.139 Uiso 1 1 calc R
H17B H 0.7228 0.1724 0.1004 0.139 Uiso 1 1 calc R
H17C H 0.5630 0.2252 0.0312 0.139 Uiso 1 1 calc R
C18 C 0.9219(18) 0.4497(5) 0.2405(7) 0.053(2) Uani 1 1 d .
C19 C 1.209(2) 0.5179(7) 0.3301(10) 0.085(4) Uani 1 1 d .
H19A H 1.3614 0.5307 0.3218 0.127 Uiso 1 1 calc R
H19B H 1.2037 0.4941 0.4000 0.127 Uiso 1 1 calc R
H19C H 1.1180 0.5593 0.3286 0.127 Uiso 1 1 calc R
C20 C 1.178(2) 0.3700(6) -0.4430(9) 0.078(3) Uani 1 1 d .
H20A H 1.0258 0.3881 -0.4477 0.094 Uiso 1 1 calc R
H20B H 1.2802 0.4088 -0.4267 0.094 Uiso 1 1 calc R
C21 C 1.435(2) 0.3331(8) -0.5626(11) 0.086(4) Uani 1 1 d .
H21A H 1.4454 0.3119 -0.6341 0.129 Uiso 1 1 calc R
H21B H 1.5094 0.3039 -0.5053 0.129 Uiso 1 1 calc R
H21C H 1.5049 0.3784 -0.5604 0.129 Uiso 1 1 calc R
C22 C 1.2946(17) 0.1743(5) -0.3295(8) 0.058(3) Uani 1 1 d .
H22A H 1.4182 0.2068 -0.3324 0.070 Uiso 1 1 calc R
H22B H 1.3468 0.1349 -0.2828 0.070 Uiso 1 1 calc R
C23 C 1.3660(17) 0.1353(5) -0.5064(8) 0.052(2) Uani 1 1 d .
C24 C 1.2747(19) 0.1044(6) -0.6159(8) 0.061(3) Uani 1 1 d .
C25 C 1.439(3) 0.0887(15) -0.6896(13) 0.179(12) Uani 1 1 d .
H25A H 1.3660 0.0694 -0.7576 0.269 Uiso 1 1 calc R
H25B H 1.5438 0.0552 -0.6550 0.269 Uiso 1 1 calc R
H25C H 1.5166 0.1308 -0.7057 0.269 Uiso 1 1 calc R
C26 C 1.118(4) 0.1605(12) -0.6753(15) 0.195(12) Uani 1 1 d .
H26A H 0.9981 0.1705 -0.6309 0.293 Uiso 1 1 calc R
H26B H 1.0565 0.1431 -0.7468 0.293 Uiso 1 1 calc R
H26C H 1.2017 0.2025 -0.6850 0.293 Uiso 1 1 calc R
C27 C 1.121(4) 0.0436(10) -0.6016(14) 0.162(10) Uani 1 1 d .
H27A H 1.0063 0.0577 -0.5564 0.243 Uiso 1 1 calc R
H27B H 1.2055 0.0056 -0.5658 0.243 Uiso 1 1 calc R
H27C H 1.0528 0.0286 -0.6733 0.243 Uiso 1 1 calc R

loop_
_atom_site_aniso_label
_atom_site_aniso_U_11
_atom_site_aniso_U_22
_atom_site_aniso_U_33
_atom_site_aniso_U_23
_atom_site_aniso_U_13
_atom_site_aniso_U_12
O1 0.069(5) 0.120(7) 0.076(5) -0.048(5) 0.030(4) -0.005(5)
O2 0.047(4) 0.069(5) 0.062(4) -0.017(4) 0.003(3) -0.013(3)
O3 0.041(4) 0.083(5) 0.089(5) 0.013(4) 0.011(4) -0.008(4)
O4 0.066(4) 0.050(4) 0.056(4) -0.007(3) 0.013(3) -0.014(3)
O5 0.094(6) 0.105(7) 0.046(4) 0.009(4) 0.017(4) -0.002(5)
O6 0.066(4) 0.051(4) 0.059(4) -0.021(3) 0.013(3) 0.000(3)
O7 0.065(5) 0.113(7) 0.076(5) -0.009(5) 0.014(4) 0.013(5)
O8 0.121(7) 0.088(6) 0.078(5) -0.029(5) 0.028(5) -0.058(6)
C1 0.037(5) 0.047(5) 0.036(4) 0.000(4) 0.002(4) 0.002(4)
C2 0.053(6) 0.046(5) 0.053(5) -0.009(4) 0.014(5) 0.006(5)
C3 0.051(5) 0.049(5) 0.043(5) -0.005(4) 0.011(4) 0.006(4)
C4 0.048(5) 0.045(5) 0.048(5) -0.002(4) 0.008(4) -0.006(4)
C5 0.055(6) 0.051(5) 0.052(5) -0.004(5) 0.012(4) 0.002(5)
C6 0.050(5) 0.055(6) 0.044(5) -0.006(4) -0.002(4) 0.005(5)
C7 0.056(6) 0.048(5) 0.063(6) -0.010(5) 0.009(5) -0.004(5)
C8 0.049(5) 0.051(5) 0.043(5) -0.008(4) 0.003(4) -0.005(4)
C9 0.080(7) 0.041(5) 0.050(5) -0.007(4) 0.009(5) -0.006(5)
C10 0.062(6) 0.052(6) 0.046(5) -0.013(5) -0.003(4) -0.001(5)
C11 0.102(9) 0.042(5) 0.061(6) -0.005(5) 0.025(6) -0.010(6)
C12 0.113(9) 0.039(5) 0.049(6) -0.009(5) 0.026(6) -0.019(6)
C13 0.057(6) 0.042(5) 0.036(4) 0.003(4) -0.008(4) -0.003(4)
C14 0.087(7) 0.045(5) 0.033(4) -0.001(4) 0.007(4) -0.001(5)
C15 0.092(9) 0.047(6) 0.067(7) -0.008(5) 0.018(6) 0.004(6)
C16 0.064(7) 0.096(9) 0.072(7) 0.014(7) 0.017(6) 0.017(7)
C17 0.112(11) 0.079(8) 0.096(9) -0.011(8) 0.049(8) -0.027(8)
C18 0.077(7) 0.052(6) 0.032(4) -0.002(4) 0.010(5) -0.003(5)
C19 0.118(11) 0.068(8) 0.066(7) -0.025(6) -0.002(7) -0.016(8)
C20 0.109(10) 0.065(7) 0.062(7) 0.012(6) 0.017(6) 0.012(7)
C21 0.080(8) 0.101(10) 0.082(8) 0.006(8) 0.036(7) 0.004(8)
C22 0.068(7) 0.052(6) 0.054(6) -0.007(5) 0.005(5) 0.005(5)
C23 0.059(7) 0.042(5) 0.054(6) 0.007(5) 0.003(5) 0.005(5)
C24 0.070(7) 0.065(7) 0.051(6) -0.009(5) 0.018(5) -0.009(6)
C25 0.109(13) 0.34(3) 0.097(11) -0.096(17) 0.049(10) -0.066(18)
C26 0.27(3) 0.16(2) 0.120(14) -0.040(14) -0.125(17) 0.051(19)
C27 0.28(3) 0.124(14) 0.088(11) -0.032(11) 0.050(14) -0.093(17)

loop_
_atom_type_symbol
_atom_type_description
_atom_type_scat_dispersion_real
_atom_type_scat_dispersion_imag
_atom_type_scat_source
C C 0.0181 0.0091 'International Tables Vol C Tables 4.2.6.8 and 6.1.1.4'
H H 0.0000 0.0000 'International Tables Vol C Tables 4.2.6.8 and 6.1.1.4'
O O 0.0492 0.0322 'International Tables Vol C Tables 4.2.6.8 and 6.1.1.4'

loop_
_geom_angle_atom_site_label_1
_geom_angle_atom_site_label_2
_geom_angle_atom_site_label_3
_geom_angle
C18 O2 C19 117.0(8)
C20 O4 C8 112.7(8)
C21 O5 C20 114.9(10)
C23 O6 C22 117.2(8)
C2 C1 C14 113.0(8)
C2 C1 C18 111.2(7)
C14 C1 C18 107.4(7)
O3 C2 C1 121.5(9)
O3 C2 C3 119.5(9)
C1 C2 C3 118.8(8)
C4 C3 C16 112.4(8)
C4 C3 C2 105.1(7)
C16 C3 C2 110.1(8)
C4 C3 C15 108.9(8)
C16 C3 C15 111.6(9)
C2 C3 C15 108.4(7)
C5 C4 C3 126.0(9)
C4 C5 C6 123.4(9)
C7 C6 C5 125.9(10)
C6 C7 C8 126.6(10)
O4 C8 C7 111.8(8)
O4 C8 C9 105.8(8)
C7 C8 C9 109.8(8)
C22 C9 C8 113.1(8)
C22 C9 C10 108.9(9)
C8 C9 C10 112.3(8)
C11 C10 C9 113.2(9)
O8 C11 C12 125.2(10)
O8 C11 C10 120.5(10)
C12 C11 C10 114.3(10)
C13 C12 C11 125.5(10)
C12 C13 C17 124.4(10)
C12 C13 C14 118.8(8)
C17 C13 C14 116.9(9)
C13 C14 C1 113.3(7)
O1 C18 O2 126.8(9)
O1 C18 C1 122.1(9)
O2 C18 C1 111.1(8)
O5 C20 O4 111.4(9)
O6 C22 C9 108.0(8)
O7 C23 O6 123.7(9)
O7 C23 C24 121.8(10)
O6 C23 C24 114.3(9)
C25 C24 C23 114.9(11)
C25 C24 C27 112.4(15)
C23 C24 C27 111.9(10)
C25 C24 C26 106.4(15)
C23 C24 C26 106.4(10)
C27 C24 C26 103.7(15)

loop_
_geom_bond_atom_site_label_1
_geom_bond_atom_site_label_2
_geom_bond_distance
O1 C18 1.198(11)
O2 C18 1.298(11)
O2 C19 1.433(12)
O3 C2 1.212(11)
O4 C20 1.439(13)
O4 C8 1.448(11)
O5 C21 1.360(13)
O5 C20 1.403(13)
O6 C23 1.289(11)
O6 C22 1.454(11)
O7 C23 1.230(11)
O8 C11 1.191(13)
C1 C2 1.487(13)
C1 C14 1.537(12)
C1 C18 1.562(12)
C2 C3 1.549(13)
C3 C4 1.526(12)
C3 C16 1.533(14)
C3 C15 1.556(14)
C4 C5 1.313(13)
C5 C6 1.449(12)
C6 C7 1.342(14)
C7 C8 1.481(13)
C8 C9 1.527(13)
C9 C22 1.498(14)
C9 C10 1.548(12)
C10 C11 1.530(14)
C11 C12 1.488(14)
C12 C13 1.341(13)
C13 C17 1.474(15)
C13 C14 1.524(12)
C23 C24 1.495(14)
C24 C25 1.425(17)
C24 C27 1.502(19)
C24 C26 1.55(2)

loop_
_cod_related_entry_id
_cod_related_entry_database
_cod_related_entry_code
1 ChemSpider 30658557
